data_4337917
loop_
_publ_author_name
'Kiernicki, John J.'
'Newell, Brian S.'
'Matson, Ellen M.'
'Anderson, Nickolas H.'
'Fanwick, Phillip E.'
'Shores, Matthew P.'
'Bart, Suzanne C.'

_publ_section_title
;
 Multielectron C-O Bond Activation Mediated by a Family of Reduced Uranium
 Complexes.
;
_journal_issue 7
_journal_name_full 'Inorganic chemistry'
_journal_page_first 3730
_journal_paper_doi 10.1021/ic500012x
_journal_volume 53
_journal_year 2014
_chemical_formula_moiety 'C51 H58 N3 O2 U1'
_chemical_formula_sum 'C51 H58 N3 O2 U'
_chemical_formula_weight 983.03
_chemical_name_systematic
;
 ?
;
_space_group_crystal_system monoclinic
_space_group_IT_number 14
_space_group_name_Hall '-P 2ybc'
_space_group_name_H-M_alt 'P 1 21/c 1'
_symmetry_space_group_name_Hall '-P 2ybc'
_symmetry_space_group_name_H-M 'P 1 21/c 1'
_atom_sites_solution_hydrogens geom
_atom_sites_solution_primary iterative
_atom_sites_solution_secondary difmap
_audit_creation_method SHELXL-2013
_cell_angle_alpha 90
_cell_angle_beta 94.776(2)
_cell_angle_gamma 90
_cell_formula_units_Z 4
_cell_length_a 11.5323(3)
_cell_length_b 12.9693(3)
_cell_length_c 29.1811(6)
_cell_measurement_reflns_used 37135
_cell_measurement_temperature 200(2)
_cell_measurement_theta_max 72.249
_cell_measurement_theta_min 3.732
_cell_volume 4349.34(18)
_computing_cell_refinement 'HKL2000 (Otwinowski & Minor, 1997)'
_computing_data_collection 'Crystal Clear(Rigaku 2001)'
_computing_data_reduction 'HKL2000 (Otwinowski & Minor, 1997)'
_computing_publication_material 'local programs'
_computing_structure_refinement 'SHELXL-2013 (Sheldrick, 2013)'
_computing_structure_solution 'SHELXT (Sheldrick)'
_diffrn_ambient_temperature 200(2)
_diffrn_measured_fraction_theta_full 0.979
_diffrn_measured_fraction_theta_max 0.958
_diffrn_measurement_details
;
Data were collected on a Rigaku Rapid which has a quarter 
chi circle and a 200 degree curved image plate at a fixed 
distance of 127.4mm.  Strategy was optimized using the 
CrystalClear software.  The completeness is the best 
that can be obtained with this geometry. The missing data are not 
cusp data but mostly high angle data.
Also the use of HKL2000/SCALEPACK lowers the number 
of observed data as inconsistent equivalents are removed 
from the data set and not included in the collected total.
;
_diffrn_measurement_device_type 'Rigaku Rapid II'
_diffrn_measurement_method \w
_diffrn_radiation_type CuK\a
_diffrn_radiation_wavelength 1.54178
_diffrn_reflns_av_R_equivalents 0.050
_diffrn_reflns_av_unetI/netI 0.0213
_diffrn_reflns_Laue_measured_fraction_max 0.958
_diffrn_reflns_limit_h_max 14
_diffrn_reflns_limit_h_min 0
_diffrn_reflns_limit_k_max 15
_diffrn_reflns_limit_k_min 0
_diffrn_reflns_limit_l_max 35
_diffrn_reflns_limit_l_min -35
_diffrn_reflns_number 37135
_diffrn_reflns_point_group_measured_fraction_full 0.979
_diffrn_reflns_point_group_measured_fraction_max 0.958
_diffrn_reflns_theta_full 67.679
_diffrn_reflns_theta_max 72.249
_diffrn_reflns_theta_min 3.732
_diffrn_source 'microfocus source'
_exptl_absorpt_coefficient_mu 10.829
_exptl_absorpt_correction_T_max 0.522
_exptl_absorpt_correction_T_min 0.017
_exptl_absorpt_correction_type multi-scan
_exptl_absorpt_process_details 'SCALEPACK (Otwinowski & Minor, 1997)'
_exptl_crystal_colour green
_exptl_crystal_density_diffrn 1.501
_exptl_crystal_description block
_exptl_crystal_F_000 1972
_exptl_crystal_size_max 0.100
_exptl_crystal_size_mid 0.100
_exptl_crystal_size_min 0.060
_refine_diff_density_max 0.810
_refine_diff_density_min -1.193
_refine_diff_density_rms 0.130
_refine_ls_extinction_method none
_refine_ls_goodness_of_fit_ref 1.063
_refine_ls_hydrogen_treatment constr
_refine_ls_matrix_type full
_refine_ls_number_parameters 527
_refine_ls_number_reflns 8221
_refine_ls_number_restraints 0
_refine_ls_restrained_S_all 1.063
_refine_ls_R_factor_all 0.0355
_refine_ls_R_factor_gt 0.0325
_refine_ls_shift/su_max 0.003
_refine_ls_shift/su_mean 0.000
_refine_ls_structure_factor_coef Fsqd
_refine_ls_weighting_details 'w=1/[\s^2^(Fo^2^)+(0.0535P)^2^+9.9515P] where P=(Fo^2^+2Fc^2^)/3'
_refine_ls_weighting_scheme calc
_refine_ls_wR_factor_gt 0.0858
_refine_ls_wR_factor_ref 0.0881
_reflns_Friedel_coverage 0.000
_reflns_number_gt 7617
_reflns_number_total 8221
_reflns_threshold_expression 'I > 2\s(I)'
_cod_data_source_file ic500012x_si_001.cif
_cod_data_source_block JK5100
_cod_depositor_comments 'Adding full bibliography for 4337916--4337924.cif.'
_cod_database_code 4337917
_shelx_space_group_comment
;
The symmetry employed for this shelxl refinement is uniquely defined
by the following loop, which should always be used as a source of
symmetry information in preference to the above space-group names.
They are only intended as comments.
;
_shelx_estimated_absorpt_t_min 0.411
_shelx_estimated_absorpt_t_max 0.563
_shelxl_version_number 2013-3

loop_
_space_group_symop_operation_xyz
'x, y, z'
'-x, y+1/2, -z+1/2'
'-x, -y, -z'
'x, -y-1/2, z-1/2'

loop_
_atom_site_label
_atom_site_type_symbol
_atom_site_fract_x
_atom_site_fract_y
_atom_site_fract_z
_atom_site_U_iso_or_equiv
_atom_site_adp_type
_atom_site_occupancy
_atom_site_site_symmetry_order
_atom_site_calc_flag
_atom_site_refinement_flags_posn
_atom_site_refinement_flags_adp
U1 U 0.22130(2) 0.31634(2) 0.37275(2) 0.02188(6) Uani 1 1 d . .
O2 O 0.2306(3) 0.1740(2) 0.33661(11) 0.0266(6) Uani 1 1 d . .
O1 O 0.3793(3) 0.3131(2) 0.33844(12) 0.0309(7) Uani 1 1 d . .
N3 N 0.1339(4) 0.1867(3) 0.42678(13) 0.0292(9) Uani 1 1 d . .
N2 N 0.0049(3) 0.3269(3) 0.37951(13) 0.0257(8) Uani 1 1 d . .
N1 N 0.0989(3) 0.3755(3) 0.30173(12) 0.0266(7) Uani 1 1 d . .
C23 C 0.2341(4) 0.5341(4) 0.39081(16) 0.0338(10) Uani 1 1 d . .
C24 C 0.3510(4) 0.4969(4) 0.39698(16) 0.0318(10) Uani 1 1 d . .
C23A C 0.1865(5) 0.6118(4) 0.35621(19) 0.0447(13) Uani 1 1 d . .
H23A H 0.1219 0.5812 0.3369 0.067 Uiso 1 1 calc R U
H23B H 0.2479 0.6328 0.3369 0.067 Uiso 1 1 calc R U
H23C H 0.1586 0.6722 0.3722 0.067 Uiso 1 1 calc R U
C17 C 0.2773(4) 0.0651(4) 0.46457(14) 0.0307(9) Uani 1 1 d . .
C7 C -0.0361(4) 0.2908(4) 0.41820(15) 0.0302(9) Uani 1 1 d . .
C20 C 0.1627(4) -0.0995(4) 0.42022(16) 0.0336(10) Uani 1 1 d . .
H20 H 0.1223 -0.1558 0.4055 0.040 Uiso 1 1 calc R U
C18 C 0.3180(4) -0.0358(4) 0.47019(15) 0.0343(10) Uani 1 1 d . .
H18 H 0.3871 -0.0477 0.4895 0.041 Uiso 1 1 calc R U
C19A C 0.3106(5) -0.2264(4) 0.45584(19) 0.0463(13) Uani 1 1 d . .
H19A H 0.3695 -0.2388 0.4341 0.070 Uiso 1 1 calc R U
H19B H 0.2475 -0.2768 0.4505 0.070 Uiso 1 1 calc R U
H19C H 0.3461 -0.2335 0.4874 0.070 Uiso 1 1 calc R U
C28 C 0.5143(4) 0.1710(3) 0.34465(16) 0.0269(9) Uani 1 1 d . .
C15A C -0.0193(5) 0.2046(4) 0.25441(19) 0.0440(12) Uani 1 1 d . .
H15A H 0.0081 0.1854 0.2859 0.066 Uiso 1 1 calc R U
H15B H -0.0357 0.1421 0.2361 0.066 Uiso 1 1 calc R U
H15C H -0.0904 0.2458 0.2548 0.066 Uiso 1 1 calc R U
C25A C 0.4729(4) 0.3881(4) 0.45733(18) 0.0404(11) Uani 1 1 d . .
H25A H 0.4612 0.3563 0.4870 0.061 Uiso 1 1 calc R U
H25B H 0.5321 0.4422 0.4617 0.061 Uiso 1 1 calc R U
H25C H 0.4989 0.3356 0.4363 0.061 Uiso 1 1 calc R U
C34 C 0.3079(4) 0.1594(3) 0.30158(14) 0.0238(8) Uani 1 1 d . .
H34 H 0.2697 0.1885 0.2724 0.029 Uiso 1 1 calc R U
C4 C -0.1743(4) 0.4240(4) 0.35920(18) 0.0388(11) Uani 1 1 d . .
H4 H -0.2204 0.4658 0.3381 0.047 Uiso 1 1 calc R U
C11A C 0.2778(4) 0.4938(4) 0.25917(17) 0.0374(11) Uani 1 1 d . .
H11A H 0.2245 0.5529 0.2575 0.056 Uiso 1 1 calc R U
H11B H 0.3474 0.5110 0.2436 0.056 Uiso 1 1 calc R U
H11C H 0.3002 0.4773 0.2915 0.056 Uiso 1 1 calc R U
C15 C 0.0730(4) 0.2667(4) 0.23350(16) 0.0344(10) Uani 1 1 d . .
C26 C 0.2498(4) 0.4344(3) 0.45629(15) 0.0317(10) Uani 1 1 d . .
C8 C 0.0327(4) 0.2109(4) 0.44121(14) 0.0283(9) Uani 1 1 d . .
C11 C 0.2183(4) 0.4025(4) 0.23608(15) 0.0303(9) Uani 1 1 d . .
C10 C 0.1293(4) 0.3500(4) 0.25617(15) 0.0292(9) Uani 1 1 d . .
C2 C -0.0086(4) 0.4048(3) 0.30652(15) 0.0278(9) Uani 1 1 d . .
C35 C 0.3344(4) 0.0472(3) 0.29306(14) 0.0260(9) Uani 1 1 d . .
C22 C 0.1731(4) 0.4958(3) 0.42724(15) 0.0306(10) Uani 1 1 d . .
C19 C 0.2623(4) -0.1191(4) 0.44891(15) 0.0341(10) Uani 1 1 d . .
C21 C 0.1198(4) 0.0003(4) 0.41233(15) 0.0301(9) Uani 1 1 d . .
C40 C 0.3085(5) -0.0286(4) 0.32397(16) 0.0369(11) Uani 1 1 d . .
H40 H 0.2701 -0.0108 0.3505 0.044 Uiso 1 1 calc R U
C21A C 0.0162(5) 0.0173(4) 0.37815(19) 0.0437(12) Uani 1 1 d . .
H21A H -0.0504 0.0397 0.3944 0.066 Uiso 1 1 calc R U
H21B H -0.0031 -0.0473 0.3618 0.066 Uiso 1 1 calc R U
H21C H 0.0349 0.0704 0.3560 0.066 Uiso 1 1 calc R U
C17A C 0.3396(5) 0.1521(4) 0.4904(2) 0.0480(13) Uani 1 1 d . .
H17A H 0.2970 0.1713 0.5168 0.072 Uiso 1 1 calc R U
H17B H 0.3440 0.2117 0.4700 0.072 Uiso 1 1 calc R U
H17C H 0.4185 0.1300 0.5012 0.072 Uiso 1 1 calc R U
C16 C 0.1765(4) 0.0828(3) 0.43562(14) 0.0273(9) Uani 1 1 d . .
C38 C 0.3950(5) -0.1572(4) 0.27805(19) 0.0434(12) Uani 1 1 d . .
H38 H 0.4169 -0.2269 0.2734 0.052 Uiso 1 1 calc R U
C13 C 0.1970(6) 0.2869(5) 0.17038(18) 0.0500(14) Uani 1 1 d . .
C1 C -0.0876(4) 0.4503(4) 0.26758(17) 0.0395(11) Uani 1 1 d . .
H1A H -0.0430 0.4622 0.2409 0.059 Uiso 1 1 calc R U
H1B H -0.1196 0.5158 0.2775 0.059 Uiso 1 1 calc R U
H1C H -0.1514 0.4022 0.2591 0.059 Uiso 1 1 calc R U
C31 C 0.6910(5) 0.0684(5) 0.3976(2) 0.0551(15) Uani 1 1 d . .
H31 H 0.7512 0.0334 0.4155 0.066 Uiso 1 1 calc R U
C39 C 0.3384(6) -0.1305(4) 0.3163(2) 0.0498(14) Uani 1 1 d . .
H39 H 0.3198 -0.1823 0.3375 0.060 Uiso 1 1 calc R U
C36 C 0.3888(4) 0.0198(4) 0.25396(15) 0.0315(9) Uani 1 1 d . .
H36 H 0.4049 0.0711 0.2321 0.038 Uiso 1 1 calc R U
C9 C -0.0174(5) 0.1559(5) 0.48056(18) 0.0456(13) Uani 1 1 d . .
H9A H -0.0897 0.1211 0.4693 0.068 Uiso 1 1 calc R U
H9B H -0.0337 0.2060 0.5043 0.068 Uiso 1 1 calc R U
H9C H 0.0386 0.1047 0.4936 0.068 Uiso 1 1 calc R U
C26A C 0.2236(5) 0.3965(4) 0.50307(15) 0.0412(12) Uani 1 1 d . .
H26A H 0.1956 0.4540 0.5209 0.062 Uiso 1 1 calc R U
H26B H 0.2945 0.3680 0.5191 0.062 Uiso 1 1 calc R U
H26C H 0.1637 0.3428 0.4997 0.062 Uiso 1 1 calc R U
C3 C -0.0568(4) 0.3893(3) 0.35000(15) 0.0282(9) Uani 1 1 d . .
C37 C 0.4197(4) -0.0825(4) 0.24673(17) 0.0395(11) Uani 1 1 d . .
H37 H 0.4576 -0.1007 0.2202 0.047 Uiso 1 1 calc R U
C22A C 0.0554(5) 0.5332(4) 0.43830(19) 0.0438(12) Uani 1 1 d . .
H22A H 0.0182 0.4806 0.4562 0.066 Uiso 1 1 calc R U
H22B H 0.0071 0.5465 0.4097 0.066 Uiso 1 1 calc R U
H22C H 0.0642 0.5970 0.4563 0.066 Uiso 1 1 calc R U
C6 C -0.1500(5) 0.3255(4) 0.43225(19) 0.0397(12) Uani 1 1 d . .
H6 H -0.1783 0.3049 0.4605 0.048 Uiso 1 1 calc R U
C14 C 0.1085(5) 0.2375(4) 0.19046(17) 0.0436(12) Uani 1 1 d . .
H14 H 0.0699 0.1816 0.1746 0.052 Uiso 1 1 calc R U
C29 C 0.6286(5) 0.1754(4) 0.33400(19) 0.0397(12) Uani 1 1 d . .
H29 H 0.6475 0.2137 0.3079 0.048 Uiso 1 1 calc R U
C24A C 0.4518(5) 0.5278(4) 0.37113(18) 0.0421(12) Uani 1 1 d . .
H24A H 0.4241 0.5702 0.3446 0.063 Uiso 1 1 calc R U
H24B H 0.4903 0.4660 0.3604 0.063 Uiso 1 1 calc R U
H24C H 0.5072 0.5677 0.3914 0.063 Uiso 1 1 calc R U
C12 C 0.2512(5) 0.3686(4) 0.19361(17) 0.0433(12) Uani 1 1 d . .
H12 H 0.3129 0.4030 0.1803 0.052 Uiso 1 1 calc R U
C25 C 0.3604(4) 0.4344(3) 0.43734(15) 0.0312(9) Uani 1 1 d . .
C32 C 0.5770(5) 0.0624(5) 0.40894(19) 0.0561(16) Uani 1 1 d . .
H32 H 0.5587 0.0222 0.4346 0.067 Uiso 1 1 calc R U
C5 C -0.2142(4) 0.3917(4) 0.40077(19) 0.0430(12) Uani 1 1 d . .
H5 H -0.2882 0.4152 0.4084 0.052 Uiso 1 1 calc R U
C33 C 0.4892(5) 0.1149(4) 0.38300(16) 0.0414(12) Uani 1 1 d . .
H33 H 0.4116 0.1122 0.3916 0.050 Uiso 1 1 calc R U
C13A C 0.2331(8) 0.2515(6) 0.1241(2) 0.082(3) Uani 1 1 d . .
H13A H 0.2055 0.1809 0.1180 0.124 Uiso 1 1 calc R U
H13B H 0.3181 0.2533 0.1244 0.124 Uiso 1 1 calc R U
H13C H 0.1990 0.2974 0.0999 0.124 Uiso 1 1 calc R U
C27 C 0.4185(4) 0.2247(3) 0.31504(15) 0.0258(9) Uani 1 1 d . .
H27 H 0.4512 0.2484 0.2862 0.031 Uiso 1 1 calc R U
C30 C 0.7157(5) 0.1254(5) 0.3604(2) 0.0544(15) Uani 1 1 d . .
H30 H 0.7938 0.1306 0.3526 0.065 Uiso 1 1 calc R U

loop_
_atom_site_aniso_label
_atom_site_aniso_U_11
_atom_site_aniso_U_22
_atom_site_aniso_U_33
_atom_site_aniso_U_23
_atom_site_aniso_U_13
_atom_site_aniso_U_12
U1 0.02017(9) 0.02162(9) 0.02389(9) -0.00215(5) 0.00211(6) 0.00103(5)
O2 0.0214(15) 0.0269(16) 0.0320(16) -0.0087(11) 0.0065(12) -0.0001(11)
O1 0.0264(17) 0.0268(17) 0.0413(18) -0.0055(12) 0.0133(14) -0.0011(12)
N3 0.030(2) 0.030(2) 0.0282(19) 0.0035(14) 0.0050(16) 0.0074(15)
N2 0.0207(18) 0.0247(19) 0.0315(19) -0.0027(14) 0.0011(15) 0.0024(14)
N1 0.0279(19) 0.0243(18) 0.0275(17) 0.0008(14) 0.0025(14) -0.0014(15)
C23 0.040(3) 0.026(2) 0.035(2) -0.0077(18) -0.0004(19) -0.0022(19)
C24 0.032(2) 0.027(2) 0.037(2) -0.0062(18) 0.0020(19) -0.0015(18)
C23A 0.060(3) 0.023(2) 0.049(3) -0.005(2) -0.006(3) 0.003(2)
C17 0.032(2) 0.036(3) 0.024(2) 0.0019(17) 0.0013(17) -0.0011(19)
C7 0.031(2) 0.031(2) 0.029(2) -0.0044(18) 0.0059(18) 0.0039(19)
C20 0.038(3) 0.031(2) 0.033(2) 0.0025(18) 0.0079(19) -0.004(2)
C18 0.038(3) 0.036(3) 0.028(2) 0.0035(18) -0.0040(18) 0.005(2)
C19A 0.055(3) 0.036(3) 0.047(3) 0.006(2) -0.002(3) 0.008(3)
C28 0.020(2) 0.028(2) 0.034(2) -0.0066(17) 0.0056(17) 0.0014(16)
C15A 0.048(3) 0.039(3) 0.044(3) -0.006(2) 0.001(2) -0.008(2)
C25A 0.031(3) 0.040(3) 0.049(3) -0.008(2) -0.008(2) 0.000(2)
C34 0.024(2) 0.025(2) 0.0233(19) 0.0011(16) 0.0093(16) 0.0014(17)
C4 0.028(2) 0.042(3) 0.047(3) 0.003(2) 0.005(2) 0.008(2)
C11A 0.034(3) 0.033(3) 0.045(3) 0.003(2) 0.008(2) -0.003(2)
C15 0.039(3) 0.030(2) 0.033(2) 0.0022(18) 0.0011(19) 0.005(2)
C26 0.036(2) 0.027(2) 0.032(2) -0.0097(18) 0.0015(18) -0.0018(19)
C8 0.030(2) 0.031(2) 0.024(2) -0.0030(17) 0.0058(17) 0.0019(19)
C11 0.032(2) 0.031(2) 0.028(2) 0.0076(17) 0.0017(17) 0.0035(19)
C10 0.029(2) 0.029(2) 0.030(2) 0.0017(18) 0.0010(17) 0.0060(18)
C2 0.029(2) 0.022(2) 0.031(2) -0.0002(16) -0.0010(17) 0.0010(17)
C35 0.022(2) 0.028(2) 0.028(2) -0.0040(16) 0.0026(16) 0.0023(17)
C22 0.031(2) 0.026(2) 0.035(2) -0.0099(18) -0.0009(18) 0.0021(18)
C19 0.040(3) 0.034(3) 0.030(2) 0.0057(18) 0.0067(19) 0.003(2)
C21 0.026(2) 0.034(2) 0.030(2) 0.0054(18) 0.0049(18) -0.0009(19)
C40 0.051(3) 0.031(3) 0.031(2) -0.0007(18) 0.014(2) -0.003(2)
C21A 0.035(3) 0.046(3) 0.048(3) 0.001(2) -0.008(2) 0.003(2)
C17A 0.051(3) 0.037(3) 0.052(3) -0.003(2) -0.019(3) 0.005(2)
C16 0.030(2) 0.028(2) 0.025(2) 0.0037(16) 0.0073(17) 0.0005(18)
C38 0.051(3) 0.028(3) 0.053(3) -0.006(2) 0.015(3) 0.007(2)
C13 0.069(4) 0.050(3) 0.032(3) -0.001(2) 0.014(3) 0.006(3)
C1 0.037(3) 0.041(3) 0.039(3) 0.008(2) -0.001(2) 0.008(2)
C31 0.043(3) 0.065(4) 0.054(3) 0.001(3) -0.017(3) 0.009(3)
C39 0.069(4) 0.032(3) 0.051(3) -0.002(2) 0.021(3) 0.000(3)
C36 0.027(2) 0.034(2) 0.034(2) -0.0045(18) 0.0080(18) -0.0026(19)
C9 0.052(3) 0.049(3) 0.038(3) 0.008(2) 0.021(2) 0.007(3)
C26A 0.056(3) 0.043(3) 0.025(2) -0.009(2) 0.007(2) 0.001(2)
C3 0.020(2) 0.026(2) 0.039(2) -0.0029(17) 0.0005(17) 0.0040(16)
C37 0.041(3) 0.040(3) 0.040(3) -0.011(2) 0.014(2) 0.001(2)
C22A 0.040(3) 0.037(3) 0.054(3) -0.018(2) 0.003(2) 0.009(2)
C6 0.033(3) 0.047(3) 0.041(3) -0.003(2) 0.012(2) 0.005(2)
C14 0.057(3) 0.037(3) 0.035(3) -0.005(2) -0.005(2) 0.002(2)
C29 0.031(3) 0.045(3) 0.043(3) 0.003(2) 0.005(2) 0.003(2)
C24A 0.040(3) 0.040(3) 0.048(3) -0.006(2) 0.009(2) -0.015(2)
C12 0.045(3) 0.050(3) 0.036(3) 0.009(2) 0.011(2) 0.003(2)
C25 0.031(2) 0.029(2) 0.034(2) -0.0067(18) 0.0012(18) 0.0014(19)
C32 0.054(4) 0.075(4) 0.036(3) 0.011(3) -0.013(2) 0.002(3)
C5 0.025(2) 0.048(3) 0.058(3) -0.008(2) 0.012(2) 0.010(2)
C33 0.039(3) 0.054(3) 0.031(2) 0.003(2) -0.001(2) 0.002(2)
C13A 0.123(7) 0.084(6) 0.045(4) -0.014(4) 0.040(4) -0.009(5)
C27 0.024(2) 0.022(2) 0.033(2) -0.0021(17) 0.0096(17) 0.0032(17)
C30 0.029(3) 0.065(4) 0.068(4) 0.000(3) -0.006(2) 0.004(3)

loop_
_atom_type_symbol
_atom_type_description
_atom_type_scat_dispersion_real
_atom_type_scat_dispersion_imag
_atom_type_scat_source
C C 0.0181 0.0091 'International Tables Vol C Tables 4.2.6.8 and 6.1.1.4'
H H 0.0000 0.0000 'International Tables Vol C Tables 4.2.6.8 and 6.1.1.4'
N N 0.0311 0.0180 'International Tables Vol C Tables 4.2.6.8 and 6.1.1.4'
O O 0.0492 0.0322 'International Tables Vol C Tables 4.2.6.8 and 6.1.1.4'
U U -4.3638 13.4090 'International Tables Vol C Tables 4.2.6.8 and 6.1.1.4'

loop_
_geom_angle_atom_site_label_1
_geom_angle_atom_site_label_2
_geom_angle_atom_site_label_3
_geom_angle
O2 U1 O1 70.94(11)
O2 U1 N2 100.16(11)
O1 U1 N2 156.78(13)
O2 U1 N1 84.53(12)
O1 U1 N1 93.52(12)
N2 U1 N1 63.84(12)
O2 U1 N3 77.02(12)
O1 U1 N3 131.59(11)
N2 U1 N3 63.01(12)
N1 U1 N3 118.75(12)
O2 U1 C25 138.63(12)
O1 U1 C25 82.26(13)
N2 U1 C25 115.40(12)
N1 U1 C25 129.09(12)
N3 U1 C25 100.11(13)
O2 U1 C24 142.23(13)
O1 U1 C24 71.50(12)
N2 U1 C24 116.12(12)
N1 U1 C24 101.60(12)
N3 U1 C24 127.84(13)
C25 U1 C24 29.20(13)
O2 U1 C23 159.55(13)
O1 U1 C23 94.14(13)
N2 U1 C23 88.19(13)
N1 U1 C23 82.47(12)
N3 U1 C23 123.20(13)
C25 U1 C23 47.69(13)
C24 U1 C23 28.98(13)
O2 U1 C26 150.87(13)
O1 U1 C26 111.34(13)
N2 U1 C26 87.05(13)
N1 U1 C26 123.38(12)
N3 U1 C26 81.45(13)
C25 U1 C26 29.09(13)
C24 U1 C26 47.78(13)
C23 U1 C26 47.19(13)
O2 U1 C22 170.39(13)
O1 U1 C22 118.66(12)
N2 U1 C22 71.19(12)
N1 U1 C22 94.98(12)
N3 U1 C22 94.94(12)
C25 U1 C22 47.33(13)
C24 U1 C22 47.27(13)
C23 U1 C22 28.32(14)
C26 U1 C22 28.41(13)
C34 O2 U1 122.1(2)
C27 O1 U1 123.6(2)
C8 N3 C16 117.6(4)
C8 N3 U1 116.4(3)
C16 N3 U1 125.0(3)
C3 N2 C7 123.0(4)
C3 N2 U1 117.2(3)
C7 N2 U1 117.8(3)
C2 N1 C10 117.9(4)
C2 N1 U1 117.9(3)
C10 N1 U1 121.7(3)
C22 C23 C24 108.0(4)
C22 C23 C23A 124.5(5)
C24 C23 C23A 126.9(5)
C22 C23 U1 76.8(3)
C24 C23 U1 74.0(3)
C23A C23 U1 121.8(3)
C25 C24 C23 107.6(4)
C25 C24 C24A 124.2(4)
C23 C24 C24A 127.7(5)
C25 C24 U1 74.9(3)
C23 C24 U1 77.0(3)
C24A C24 U1 120.9(3)
C23 C23A H23A 109.5
C23 C23A H23B 109.5
H23A C23A H23B 109.5
C23 C23A H23C 109.5
H23A C23A H23C 109.5
H23B C23A H23C 109.5
C18 C17 C16 118.6(4)
C18 C17 C17A 120.1(4)
C16 C17 C17A 121.2(4)
N2 C7 C8 115.1(4)
N2 C7 C6 120.6(4)
C8 C7 C6 124.0(4)
C19 C20 C21 122.2(4)
C19 C20 H20 118.9
C21 C20 H20 118.9
C19 C18 C17 122.9(4)
C19 C18 H18 118.6
C17 C18 H18 118.6
C19 C19A H19A 109.5
C19 C19A H19B 109.5
H19A C19A H19B 109.5
C19 C19A H19C 109.5
H19A C19A H19C 109.5
H19B C19A H19C 109.5
C29 C28 C33 118.1(5)
C29 C28 C27 121.2(4)
C33 C28 C27 120.7(4)
C15 C15A H15A 109.5
C15 C15A H15B 109.5
H15A C15A H15B 109.5
C15 C15A H15C 109.5
H15A C15A H15C 109.5
H15B C15A H15C 109.5
C25 C25A H25A 109.5
C25 C25A H25B 109.5
H25A C25A H25B 109.5
C25 C25A H25C 109.5
H25A C25A H25C 109.5
H25B C25A H25C 109.5
O2 C34 C35 113.2(3)
O2 C34 C27 107.2(3)
C35 C34 C27 113.2(3)
O2 C34 H34 107.7
C35 C34 H34 107.7
C27 C34 H34 107.7
C5 C4 C3 116.2(4)
C5 C4 H4 121.9
C3 C4 H4 121.9
C11 C11A H11A 109.5
C11 C11A H11B 109.5
H11A C11A H11B 109.5
C11 C11A H11C 109.5
H11A C11A H11C 109.5
H11B C11A H11C 109.5
C10 C15 C14 118.3(5)
C10 C15 C15A 122.6(4)
C14 C15 C15A 119.1(5)
C22 C26 C25 107.5(4)
C22 C26 C26A 124.3(4)
C25 C26 C26A 127.0(4)
C22 C26 U1 76.7(2)
C25 C26 U1 73.4(2)
C26A C26 U1 125.3(3)
N3 C8 C7 119.6(4)
N3 C8 C9 122.6(4)
C7 C8 C9 117.7(4)
C12 C11 C10 118.8(5)
C12 C11 C11A 120.0(4)
C10 C11 C11A 121.3(4)
C15 C10 C11 120.3(4)
C15 C10 N1 118.3(4)
C11 C10 N1 121.2(4)
N1 C2 C3 119.3(4)
N1 C2 C1 123.1(4)
C3 C2 C1 117.5(4)
C40 C35 C36 119.4(4)
C40 C35 C34 121.2(4)
C36 C35 C34 119.4(4)
C23 C22 C26 108.9(4)
C23 C22 C22A 124.3(4)
C26 C22 C22A 125.6(4)
C23 C22 U1 74.9(3)
C26 C22 U1 74.9(2)
C22A C22 U1 126.6(3)
C18 C19 C20 117.4(4)
C18 C19 C19A 120.7(5)
C20 C19 C19A 121.9(5)
C20 C21 C16 118.9(4)
C20 C21 C21A 119.6(4)
C16 C21 C21A 121.5(4)
C35 C40 C39 120.0(4)
C35 C40 H40 120.0
C39 C40 H40 120.0
C21 C21A H21A 109.5
C21 C21A H21B 109.5
H21A C21A H21B 109.5
C21 C21A H21C 109.5
H21A C21A H21C 109.5
H21B C21A H21C 109.5
C17 C17A H17A 109.5
C17 C17A H17B 109.5
H17A C17A H17B 109.5
C17 C17A H17C 109.5
H17A C17A H17C 109.5
H17B C17A H17C 109.5
C17 C16 C21 120.0(4)
C17 C16 N3 120.8(4)
C21 C16 N3 119.1(4)
C37 C38 C39 119.7(5)
C37 C38 H38 120.1
C39 C38 H38 120.1
C14 C13 C12 118.0(5)
C14 C13 C13A 120.4(6)
C12 C13 C13A 121.6(6)
C2 C1 H1A 109.5
C2 C1 H1B 109.5
H1A C1 H1B 109.5
C2 C1 H1C 109.5
H1A C1 H1C 109.5
H1B C1 H1C 109.5
C30 C31 C32 119.1(5)
C30 C31 H31 120.5
C32 C31 H31 120.4
C38 C39 C40 120.6(5)
C38 C39 H39 119.7
C40 C39 H39 119.7
C35 C36 C37 120.3(4)
C35 C36 H36 119.9
C37 C36 H36 119.9
C8 C9 H9A 109.5
C8 C9 H9B 109.5
H9A C9 H9B 109.5
C8 C9 H9C 109.5
H9A C9 H9C 109.5
H9B C9 H9C 109.5
C26 C26A H26A 109.5
C26 C26A H26B 109.5
H26A C26A H26B 109.5
C26 C26A H26C 109.5
H26A C26A H26C 109.5
H26B C26A H26C 109.5
N2 C3 C2 115.2(4)
N2 C3 C4 120.9(4)
C2 C3 C4 123.1(4)
C38 C37 C36 120.0(4)
C38 C37 H37 120.0
C36 C37 H37 120.0
C22 C22A H22A 109.5
C22 C22A H22B 109.5
H22A C22A H22B 109.5
C22 C22A H22C 109.5
H22A C22A H22C 109.5
H22B C22A H22C 109.5
C5 C6 C7 115.6(5)
C5 C6 H6 122.2
C7 C6 H6 122.2
C13 C14 C15 122.4(5)
C13 C14 H14 118.8
C15 C14 H14 118.8
C30 C29 C28 121.4(5)
C30 C29 H29 119.3
C28 C29 H29 119.3
C24 C24A H24A 109.5
C24 C24A H24B 109.5
H24A C24A H24B 109.5
C24 C24A H24C 109.5
H24A C24A H24C 109.5
H24B C24A H24C 109.5
C13 C12 C11 122.2(5)
C13 C12 H12 118.9
C11 C12 H12 118.9
C24 C25 C26 108.1(4)
C24 C25 C25A 123.4(4)
C26 C25 C25A 128.2(4)
C24 C25 U1 75.9(3)
C26 C25 U1 77.5(2)
C25A C25 U1 117.8(3)
C31 C32 C33 120.4(6)
C31 C32 H32 119.8
C33 C32 H32 119.8
C4 C5 C6 123.5(4)
C4 C5 H5 118.3
C6 C5 H5 118.3
C28 C33 C32 120.3(5)
C28 C33 H33 119.8
C32 C33 H33 119.8
C13 C13A H13A 109.5
C13 C13A H13B 109.5
H13A C13A H13B 109.5
C13 C13A H13C 109.5
H13A C13A H13C 109.5
H13B C13A H13C 109.5
O1 C27 C28 110.0(3)
O1 C27 C34 105.8(3)
C28 C27 C34 115.9(4)
O1 C27 H27 108.3
C28 C27 H27 108.3
C34 C27 H27 108.3
C31 C30 C29 120.7(5)
C31 C30 H30 119.7
C29 C30 H30 119.7

loop_
_geom_bond_atom_site_label_1
_geom_bond_atom_site_label_2
_geom_bond_distance
U1 O2 2.133(3)
U1 O1 2.151(3)
U1 N2 2.523(4)
U1 N1 2.527(3)
U1 N3 2.568(4)
U1 C25 2.822(4)
U1 C24 2.836(5)
U1 C23 2.874(4)
U1 C26 2.875(4)
U1 C22 2.898(4)
O2 C34 1.424(5)
O1 C27 1.426(5)
N3 C8 1.311(6)
N3 C16 1.450(5)
N2 C3 1.343(6)
N2 C7 1.344(6)
N1 C2 1.315(6)
N1 C10 1.441(6)
C23 C22 1.413(7)
C23 C24 1.429(7)
C23 C23A 1.498(7)
C24 C25 1.426(6)
C24 C24A 1.493(7)
C23A H23A 0.9800
C23A H23B 0.9800
C23A H23C 0.9800
C17 C18 1.396(6)
C17 C16 1.397(6)
C17 C17A 1.506(7)
C7 C8 1.437(6)
C7 C6 1.479(7)
C20 C19 1.387(7)
C20 C21 1.397(7)
C20 H20 0.9500
C18 C19 1.377(7)
C18 H18 0.9500
C19A C19 1.507(7)
C19A H19A 0.9800
C19A H19B 0.9800
C19A H19C 0.9800
C28 C29 1.381(7)
C28 C33 1.386(7)
C28 C27 1.514(6)
C15A C15 1.504(7)
C15A H15A 0.9800
C15A H15B 0.9800
C15A H15C 0.9800
C25A C25 1.503(6)
C25A H25A 0.9800
C25A H25B 0.9800
C25A H25C 0.9800
C34 C35 1.512(6)
C34 C27 1.554(6)
C34 H34 1.0000
C4 C5 1.397(7)
C4 C3 1.473(6)
C4 H4 0.9500
C11A C11 1.500(7)
C11A H11A 0.9800
C11A H11B 0.9800
C11A H11C 0.9800
C15 C10 1.398(7)
C15 C14 1.405(7)
C26 C22 1.417(6)
C26 C25 1.432(7)
C26 C26A 1.505(6)
C8 C9 1.508(6)
C11 C12 1.397(7)
C11 C10 1.400(6)
C2 C3 1.441(6)
C2 C1 1.516(6)
C35 C40 1.383(6)
C35 C36 1.393(6)
C22 C22A 1.502(7)
C21 C16 1.401(6)
C21 C21A 1.507(6)
C40 C39 1.389(7)
C40 H40 0.9500
C21A H21A 0.9800
C21A H21B 0.9800
C21A H21C 0.9800
C17A H17A 0.9800
C17A H17B 0.9800
C17A H17C 0.9800
C38 C37 1.378(7)
C38 C39 1.384(7)
C38 H38 0.9500
C13 C14 1.377(8)
C13 C12 1.379(8)
C13 C13A 1.518(7)
C1 H1A 0.9800
C1 H1B 0.9800
C1 H1C 0.9800
C31 C30 1.363(9)
C31 C32 1.384(9)
C31 H31 0.9500
C39 H39 0.9500
C36 C37 1.395(7)
C36 H36 0.9500
C9 H9A 0.9800
C9 H9B 0.9800
C9 H9C 0.9800
C26A H26A 0.9800
C26A H26B 0.9800
C26A H26C 0.9800
C37 H37 0.9500
C22A H22A 0.9800
C22A H22B 0.9800
C22A H22C 0.9800
C6 C5 1.419(7)
C6 H6 0.9500
C14 H14 0.9500
C29 C30 1.376(8)
C29 H29 0.9500
C24A H24A 0.9800
C24A H24B 0.9800
C24A H24C 0.9800
C12 H12 0.9500
C32 C33 1.391(7)
C32 H32 0.9500
C5 H5 0.9500
C33 H33 0.9500
C13A H13A 0.9800
C13A H13B 0.9800
C13A H13C 0.9800
C27 H27 1.0000
C30 H30 0.9500

loop_
_geom_torsion_atom_site_label_1
_geom_torsion_atom_site_label_2
_geom_torsion_atom_site_label_3
_geom_torsion_atom_site_label_4
_geom_torsion
C22 C23 C24 C25 0.6(5)
C23A C23 C24 C25 172.7(4)
U1 C23 C24 C25 -69.3(3)
C22 C23 C24 C24A -170.9(4)
C23A C23 C24 C24A 1.1(8)
U1 C23 C24 C24A 119.2(5)
C22 C23 C24 U1 69.9(3)
C23A C23 C24 U1 -118.1(5)
C3 N2 C7 C8 169.3(4)
U1 N2 C7 C8 -27.3(5)
C3 N2 C7 C6 -5.0(7)
U1 N2 C7 C6 158.4(4)
C16 C17 C18 C19 -0.9(7)
C17A C17 C18 C19 177.5(5)
U1 O2 C34 C35 158.4(3)
U1 O2 C34 C27 32.9(4)
C16 N3 C8 C7 -153.6(4)
U1 N3 C8 C7 15.7(5)
C16 N3 C8 C9 24.5(7)
U1 N3 C8 C9 -166.3(4)
N2 C7 C8 N3 7.3(6)
C6 C7 C8 N3 -178.7(5)
N2 C7 C8 C9 -170.8(4)
C6 C7 C8 C9 3.2(7)
C14 C15 C10 C11 0.1(7)
C15A C15 C10 C11 177.1(5)
C14 C15 C10 N1 -175.6(4)
C15A C15 C10 N1 1.4(7)
C12 C11 C10 C15 -1.3(7)
C11A C11 C10 C15 178.3(4)
C12 C11 C10 N1 174.3(4)
C11A C11 C10 N1 -6.0(6)
C2 N1 C10 C15 -63.1(6)
U1 N1 C10 C15 98.4(4)
C2 N1 C10 C11 121.2(5)
U1 N1 C10 C11 -77.3(5)
C10 N1 C2 C3 154.0(4)
U1 N1 C2 C3 -8.2(5)
C10 N1 C2 C1 -23.1(6)
U1 N1 C2 C1 174.7(3)
O2 C34 C35 C40 -14.8(6)
C27 C34 C35 C40 107.5(5)
O2 C34 C35 C36 167.0(4)
C27 C34 C35 C36 -70.8(5)
C24 C23 C22 C26 -0.2(5)
C23A C23 C22 C26 -172.5(4)
U1 C23 C22 C26 67.8(3)
C24 C23 C22 C22A 167.7(4)
C23A C23 C22 C22A -4.6(7)
U1 C23 C22 C22A -124.2(4)
C24 C23 C22 U1 -68.0(3)
C23A C23 C22 U1 119.7(4)
C25 C26 C22 C23 -0.3(5)
C26A C26 C22 C23 168.3(4)
U1 C26 C22 C23 -67.8(3)
C25 C26 C22 C22A -168.0(4)
C26A C26 C22 C22A 0.5(7)
U1 C26 C22 C22A 124.4(4)
C25 C26 C22 U1 67.6(3)
C26A C26 C22 U1 -123.9(4)
C17 C18 C19 C20 1.1(7)
C17 C18 C19 C19A 179.5(5)
C21 C20 C19 C18 0.7(7)
C21 C20 C19 C19A -177.6(4)
C19 C20 C21 C16 -2.7(7)
C19 C20 C21 C21A 175.6(5)
C36 C35 C40 C39 1.1(8)
C34 C35 C40 C39 -177.2(5)
C18 C17 C16 C21 -1.1(6)
C17A C17 C16 C21 -179.5(4)
C18 C17 C16 N3 -176.9(4)
C17A C17 C16 N3 4.8(7)
C20 C21 C16 C17 2.8(6)
C21A C21 C16 C17 -175.4(4)
C20 C21 C16 N3 178.7(4)
C21A C21 C16 N3 0.4(6)
C8 N3 C16 C17 -115.3(5)
U1 N3 C16 C17 76.5(5)
C8 N3 C16 C21 68.9(5)
U1 N3 C16 C21 -99.3(4)
C37 C38 C39 C40 -1.5(9)
C35 C40 C39 C38 0.5(9)
C40 C35 C36 C37 -1.8(7)
C34 C35 C36 C37 176.5(4)
C7 N2 C3 C2 -168.9(4)
U1 N2 C3 C2 27.6(5)
C7 N2 C3 C4 1.3(7)
U1 N2 C3 C4 -162.2(3)
N1 C2 C3 N2 -12.9(6)
C1 C2 C3 N2 164.3(4)
N1 C2 C3 C4 177.1(4)
C1 C2 C3 C4 -5.6(7)
C5 C4 C3 N2 2.6(7)
C5 C4 C3 C2 172.0(5)
C39 C38 C37 C36 0.8(9)
C35 C36 C37 C38 0.8(8)
N2 C7 C6 C5 4.5(7)
C8 C7 C6 C5 -169.2(5)
C12 C13 C14 C15 -0.7(9)
C13A C13 C14 C15 179.2(6)
C10 C15 C14 C13 0.9(8)
C15A C15 C14 C13 -176.2(5)
C33 C28 C29 C30 0.2(8)
C27 C28 C29 C30 -179.0(5)
C14 C13 C12 C11 -0.6(9)
C13A C13 C12 C11 179.5(6)
C10 C11 C12 C13 1.5(8)
C11A C11 C12 C13 -178.1(5)
C23 C24 C25 C26 -0.8(5)
C24A C24 C25 C26 171.1(4)
U1 C24 C25 C26 -71.5(3)
C23 C24 C25 C25A -175.0(4)
C24A C24 C25 C25A -3.0(7)
U1 C24 C25 C25A 114.3(4)
C23 C24 C25 U1 70.7(3)
C24A C24 C25 U1 -117.3(4)
C22 C26 C25 C24 0.7(5)
C26A C26 C25 C24 -167.5(4)
U1 C26 C25 C24 70.5(3)
C22 C26 C25 C25A 174.5(4)
C26A C26 C25 C25A 6.3(8)
U1 C26 C25 C25A -115.7(5)
C22 C26 C25 U1 -69.8(3)
C26A C26 C25 U1 122.0(5)
C30 C31 C32 C33 -0.8(10)
C3 C4 C5 C6 -2.8(8)
C7 C6 C5 C4 -0.6(8)
C29 C28 C33 C32 -1.8(8)
C27 C28 C33 C32 177.4(5)
C31 C32 C33 C28 2.1(9)
U1 O1 C27 C28 -101.8(4)
U1 O1 C27 C34 24.1(4)
C29 C28 C27 O1 -107.7(5)
C33 C28 C27 O1 73.1(5)
C29 C28 C27 C34 132.3(4)
C33 C28 C27 C34 -46.9(6)
O2 C34 C27 O1 -32.7(4)
C35 C34 C27 O1 -158.2(3)
O2 C34 C27 C28 89.5(4)
C35 C34 C27 C28 -36.0(5)
C32 C31 C30 C29 -0.7(10)
C28 C29 C30 C31 1.1(9)
